data_1570703
loop_
_publ_author_name
'Schnitzlein, Matthias'
'Shoyama, Kazutaka'
'W&#xfc;rthner, Frank'

_publ_section_title
;
 A highly fluorescent bora[6]helicene exhibiting circularly polarized
 light emission.
;
_journal_issue 8
_journal_name_full 'Chemical science'
_journal_page_first 2984
_journal_page_last 2989
_journal_paper_doi 10.1039/d3sc05171d
_journal_volume 15
_journal_year 2024
_chemical_formula_moiety 'C54 H45 N3 O4, C34 H19 B'
_chemical_formula_sum 'C88 H64 B N3 O4'
_chemical_formula_weight 1238.23
_space_group_crystal_system monoclinic
_space_group_IT_number 14
_space_group_name_Hall '-P 2ybc'
_space_group_name_H-M_alt 'P 1 21/c 1'
_atom_sites_solution_hydrogens geom
_atom_sites_solution_primary dual
_atom_sites_solution_secondary difmap
_audit_creation_method SHELXL-2018/3
_audit_update_record
;
2023-11-23 deposited with the CCDC.	2024-01-05 downloaded from the CCDC.
;
_cell_angle_alpha 90
_cell_angle_beta 106.99(11)
_cell_angle_gamma 90
_cell_formula_units_Z 4
_cell_length_a 26.86(2)
_cell_length_b 14.399(15)
_cell_length_c 16.935(17)
_cell_measurement_reflns_used 4226
_cell_measurement_temperature 100(2)
_cell_measurement_theta_max 23.099
_cell_measurement_theta_min 1.414
_cell_volume 6264(11)
_computing_cell_refinement 'XDS (Kabsch, 2010)'
_computing_data_collection 'costum designed PXII GUI'
_computing_data_reduction 'XDS (Kabsch, 2010)'
_computing_structure_refinement 'SHELXL-2018/3 (Sheldrick, 2018)'
_computing_structure_solution 'SHELXT 2018/2 (Sheldrick, 2018)'
_diffrn_ambient_temperature 100(2)
_diffrn_measured_fraction_theta_full 0.962
_diffrn_measured_fraction_theta_max 0.943
_diffrn_measurement_device_type
;
Eiger2 X 16M, High Precision 1-Axis Goniostat with Staeubli sample changing
robot
;
_diffrn_measurement_method '180\deg \p scan'
_diffrn_radiation_type synchrotron
_diffrn_radiation_wavelength 0.6199
_diffrn_reflns_av_R_equivalents 0.2593
_diffrn_reflns_av_unetI/netI 0.1341
_diffrn_reflns_Laue_measured_fraction_full 0.962
_diffrn_reflns_Laue_measured_fraction_max 0.943
_diffrn_reflns_limit_h_max 31
_diffrn_reflns_limit_h_min -33
_diffrn_reflns_limit_k_max 18
_diffrn_reflns_limit_k_min -18
_diffrn_reflns_limit_l_max 21
_diffrn_reflns_limit_l_min -21
_diffrn_reflns_number 91085
_diffrn_reflns_point_group_measured_fraction_full 0.962
_diffrn_reflns_point_group_measured_fraction_max 0.943
_diffrn_reflns_theta_full 21.835
_diffrn_reflns_theta_max 23.099
_diffrn_reflns_theta_min 1.414
_diffrn_source 'P11@PETRA III, DESY, Hamburg, Germany'
_exptl_absorpt_coefficient_mu 0.061
_exptl_absorpt_correction_type none
_exptl_crystal_colour red
_exptl_crystal_density_diffrn 1.313
_exptl_crystal_description needle
_exptl_crystal_F_000 2600
_exptl_crystal_size_max 0.050
_exptl_crystal_size_mid 0.005
_exptl_crystal_size_min 0.005
_refine_diff_density_max 0.296
_refine_diff_density_min -0.247
_refine_diff_density_rms 0.066
_refine_ls_extinction_method none
_refine_ls_goodness_of_fit_ref 1.179
_refine_ls_hydrogen_treatment constr
_refine_ls_matrix_type full
_refine_ls_number_parameters 873
_refine_ls_number_reflns 12534
_refine_ls_number_restraints 882
_refine_ls_restrained_S_all 1.145
_refine_ls_R_factor_all 0.3558
_refine_ls_R_factor_gt 0.1427
_refine_ls_shift/su_max 0.000
_refine_ls_shift/su_mean 0.000
_refine_ls_structure_factor_coef Fsqd
_refine_ls_weighting_details 'w=1/[\s^2^(Fo^2^)+(0.1427P)^2^] where P=(Fo^2^+2Fc^2^)/3'
_refine_ls_weighting_scheme calc
_refine_ls_wR_factor_gt 0.3528
_refine_ls_wR_factor_ref 0.4546
_reflns_Friedel_coverage 0.000
_reflns_number_gt 2705
_reflns_number_total 12534
_reflns_threshold_expression 'I > 2\s(I)'
_cod_data_source_file d3sc05171d2.cif
_cod_data_source_block MAS223X_a
_cod_depositor_comments 'Adding full bibliography for 1570701--1570703.cif.'
_cod_original_sg_symbol_H-M 'P 21/c'
_cod_database_code 1570703
_shelx_shelxl_version_number 2018/3
_shelx_space_group_comment
;
The symmetry employed for this shelxl refinement is uniquely defined
by the following loop, which should always be used as a source of
symmetry information in preference to the above space-group names.
They are only intended as comments.
;
_shelx_estimated_absorpt_t_min 0.997
_shelx_estimated_absorpt_t_max 1.000

loop_
_space_group_symop_operation_xyz
'x, y, z'
'-x, y+1/2, -z+1/2'
'-x, -y, -z'
'x, -y-1/2, z-1/2'

loop_
_atom_site_label
_atom_site_type_symbol
_atom_site_fract_x
_atom_site_fract_y
_atom_site_fract_z
_atom_site_U_iso_or_equiv
_atom_site_adp_type
_atom_site_occupancy
_atom_site_site_symmetry_order
_atom_site_calc_flag
_atom_site_refinement_flags_posn
_atom_site_refinement_flags_adp
_atom_site_refinement_flags_occupancy
_atom_site_disorder_assembly
_atom_site_disorder_group
C1_1 C 0.1318(5) 0.2896(10) 0.6604(6) 0.149(4) Uani 1 1 d . . . . .
H1_1 H 0.155372 0.249805 0.644357 0.179 Uiso 1 1 calc R U . . .
C2_1 C 0.0801(4) 0.2677(11) 0.6428(6) 0.166(5) Uani 1 1 d . . . . .
H2_1 H 0.067594 0.214022 0.610476 0.200 Uiso 1 1 calc R U . . .
C3_1 C 0.0450(5) 0.3206(12) 0.6703(7) 0.164(5) Uani 1 1 d . . . . .
H3_1 H 0.009817 0.301258 0.658863 0.197 Uiso 1 1 calc R U . . .
C4_1 C 0.0614(5) 0.3999(12) 0.7135(7) 0.172(5) Uani 1 1 d . . . . .
H4_1 H 0.037609 0.438269 0.730334 0.207 Uiso 1 1 calc R U . . .
C5_1 C 0.1145(5) 0.4240(11) 0.7329(6) 0.145(4) Uani 1 1 d . . . . .
C6_1 C 0.1302(5) 0.5079(11) 0.7780(6) 0.158(4) Uani 1 1 d . . . . .
H6_1 H 0.105574 0.549602 0.788625 0.189 Uiso 1 1 calc R U . . .
C7_1 C 0.1849(5) 0.5262(10) 0.8064(6) 0.137(4) Uani 1 1 d . . . . .
C8_1 C 0.2213(5) 0.4787(10) 0.7826(5) 0.146(4) Uani 1 1 d . . . . .
C9_1 C 0.1989(5) 0.6129(10) 0.8533(6) 0.148(4) Uani 1 1 d . . . . .
H9_1 H 0.173650 0.653982 0.863062 0.178 Uiso 1 1 calc R U . . .
C10_1 C 0.2510(5) 0.6296(10) 0.8818(5) 0.150(4) Uani 1 1 d . . . . .
H10_1 H 0.262358 0.683049 0.915066 0.180 Uiso 1 1 calc R U . . .
C11_1 C 0.2880(5) 0.5734(11) 0.8649(6) 0.150(4) Uani 1 1 d . . . . .
H11_1 H 0.323587 0.591197 0.884528 0.180 Uiso 1 1 calc R U . . .
C12_1 C 0.2751(5) 0.4899(11) 0.8193(6) 0.140(4) Uani 1 1 d . . . . .
C13_1 C 0.3144(5) 0.4301(10) 0.8073(6) 0.139(4) Uani 1 1 d . . . . .
C14_1 C 0.2999(4) 0.3606(9) 0.7433(5) 0.130(3) Uani 1 1 d . . . . .
C15_1 C 0.3655(5) 0.4310(9) 0.8577(5) 0.147(4) Uani 1 1 d . . . . .
H15_1 H 0.374752 0.473672 0.902340 0.176 Uiso 1 1 calc R U . . .
C16_1 C 0.4037(5) 0.3725(11) 0.8458(6) 0.167(5) Uani 1 1 d . . . . .
H16_1 H 0.438729 0.376613 0.879659 0.200 Uiso 1 1 calc R U . . .
C17_1 C 0.3890(4) 0.3088(9) 0.7837(6) 0.141(4) Uani 1 1 d . . . . .
H17_1 H 0.414481 0.267220 0.775332 0.169 Uiso 1 1 calc R U . . .
C18_1 C 0.3382(5) 0.3022(10) 0.7320(6) 0.142(4) Uani 1 1 d . . . . .
C19_1 C 0.3228(5) 0.2310(12) 0.6682(7) 0.151(4) Uani 1 1 d . . . . .
C20_1 C 0.2737(5) 0.2426(11) 0.5990(6) 0.150(4) Uani 1 1 d . . . . .
C21_1 C 0.3519(5) 0.1548(11) 0.6650(7) 0.164(5) Uani 1 1 d . . . . .
H21_1 H 0.382146 0.145485 0.710271 0.196 Uiso 1 1 calc R U . . .
C22_1 C 0.3422(5) 0.0905(10) 0.6038(7) 0.159(5) Uani 1 1 d . . . . .
H22_1 H 0.364609 0.038592 0.607709 0.190 Uiso 1 1 calc R U . . .
C23_1 C 0.2986(5) 0.1018(11) 0.5348(7) 0.160(5) Uani 1 1 d . . . . .
H23_1 H 0.290857 0.057533 0.491318 0.192 Uiso 1 1 calc R U . . .
C24_1 C 0.2667(5) 0.1798(11) 0.5312(7) 0.144(4) Uani 1 1 d . . . . .
C25_1 C 0.2241(5) 0.1981(12) 0.4622(7) 0.169(5) Uani 1 1 d . . . . .
H25_1 H 0.217539 0.157247 0.416173 0.203 Uiso 1 1 calc R U . . .
C26_1 C 0.1912(5) 0.2729(12) 0.4581(6) 0.148(4) Uani 1 1 d . . . . .
C27_1 C 0.1490(5) 0.2917(13) 0.3827(7) 0.170(5) Uani 1 1 d . . . . .
H27_1 H 0.143442 0.252739 0.335652 0.204 Uiso 1 1 calc R U . . .
C28_1 C 0.1189(5) 0.3642(12) 0.3820(7) 0.166(5) Uani 1 1 d . . . . .
H28_1 H 0.092248 0.377550 0.332462 0.199 Uiso 1 1 calc R U . . .
C29_1 C 0.1238(4) 0.4237(10) 0.4510(6) 0.162(5) Uani 1 1 d . . . . .
H29_1 H 0.100195 0.473788 0.447226 0.195 Uiso 1 1 calc R U . . .
C30_1 C 0.1622(4) 0.4088(10) 0.5221(6) 0.151(4) Uani 1 1 d . . . . .
H30_1 H 0.166255 0.449509 0.567722 0.181 Uiso 1 1 calc R U . . .
C31_1 C 0.1969(5) 0.3313(10) 0.5284(6) 0.142(4) Uani 1 1 d . . . . .
C32_1 C 0.2375(5) 0.3132(10) 0.6017(5) 0.142(4) Uani 1 1 d . . . . .
C33_1 C 0.2029(4) 0.3962(9) 0.7259(6) 0.138(4) Uani 1 1 d . . . . .
C36_1 C 0.1500(5) 0.3787(11) 0.7057(6) 0.144(4) Uani 1 1 d . . . . .
B1_1 B 0.2457(5) 0.3603(10) 0.6890(7) 0.127(4) Uani 1 1 d . . . . .
O1_2 O 0.1737(3) 0.7765(6) 0.6925(4) 0.155(3) Uani 1 1 d . . . . .
O2_2 O 0.0774(3) 0.7904(7) 0.4236(4) 0.162(3) Uani 1 1 d . . . . .
O3_2 O 0.5355(3) 0.2223(7) 0.6859(4) 0.149(3) Uani 1 1 d . . . . .
O4_2 O 0.5368(3) 0.5104(7) 0.7917(4) 0.156(3) Uani 1 1 d . . . . .
N1_2 N 0.3076(3) 0.5036(7) 0.5350(4) 0.127(3) Uani 1 1 d . . . . .
N2_2 N 0.1239(3) 0.7782(8) 0.5587(4) 0.144(3) Uani 1 1 d . . . . .
N3_2 N 0.5347(4) 0.3646(9) 0.7383(5) 0.135(3) Uani 1 1 d . . . . .
C1_2 C 0.2774(4) 0.5858(9) 0.6401(5) 0.144(4) Uani 1 1 d . . . . .
H1_2 H 0.305156 0.559204 0.682478 0.173 Uiso 1 1 calc R U . . .
C2_2 C 0.2419(4) 0.6482(9) 0.6580(5) 0.146(4) Uani 1 1 d . . . . .
H2_2 H 0.246988 0.667726 0.713413 0.175 Uiso 1 1 calc R U . . .
C3_2 C 0.2012(4) 0.6806(10) 0.5989(5) 0.145(4) Uani 1 1 d . . . . .
C4_2 C 0.1918(4) 0.6594(10) 0.5161(5) 0.143(4) Uani 1 1 d . . . . .
C5_2 C 0.2275(4) 0.5922(9) 0.4950(5) 0.138(4) Uani 1 1 d . . . . .
C6_2 C 0.1510(4) 0.6912(10) 0.4551(5) 0.145(4) Uani 1 1 d . . . . .
C7_2 C 0.1416(4) 0.6660(9) 0.3712(5) 0.145(4) Uani 1 1 d . . . . .
H7_2 H 0.113760 0.692697 0.329226 0.175 Uiso 1 1 calc R U . . .
C8_2 C 0.1744(4) 0.6013(10) 0.3526(5) 0.146(4) Uani 1 1 d . . . . .
H8_2 H 0.167916 0.581705 0.296944 0.175 Uiso 1 1 calc R U . . .
C9_2 C 0.2165(4) 0.5639(10) 0.4125(5) 0.147(4) Uani 1 1 d . . . . .
C10_2 C 0.2450(4) 0.4796(10) 0.3975(5) 0.135(4) Uani 1 1 d . . . . .
C11_2 C 0.2894(4) 0.4586(11) 0.4596(5) 0.139(4) Uani 1 1 d . . . . .
C12_2 C 0.2304(4) 0.4325(11) 0.3249(6) 0.154(5) Uani 1 1 d . . . . .
H12_2 H 0.201858 0.454511 0.281196 0.184 Uiso 1 1 calc R U . . .
C13_2 C 0.2566(4) 0.3519(10) 0.3134(6) 0.146(4) Uani 1 1 d . . . . .
H13_2 H 0.244603 0.315509 0.264707 0.176 Uiso 1 1 calc R U . . .
C14_2 C 0.3001(4) 0.3280(9) 0.3748(5) 0.144(4) Uani 1 1 d . . . . .
H14_2 H 0.320578 0.277650 0.365485 0.173 Uiso 1 1 calc R U . . .
C15_2 C 0.3158(4) 0.3729(10) 0.4494(5) 0.136(4) Uani 1 1 d . . . . .
C16_2 C 0.3649(4) 0.3515(10) 0.5140(6) 0.129(4) Uani 1 1 d . . . . .
C17_2 C 0.3847(4) 0.4100(10) 0.5757(6) 0.133(4) Uani 1 1 d . . . . .
C18_2 C 0.3887(5) 0.2623(10) 0.5126(6) 0.137(4) Uani 1 1 d . . . . .
H18_2 H 0.372768 0.215069 0.474452 0.165 Uiso 1 1 calc R U . . .
C19_2 C 0.4372(4) 0.2500(9) 0.5715(6) 0.134(4) Uani 1 1 d . . . . .
H19_2 H 0.454738 0.193010 0.570533 0.161 Uiso 1 1 calc R U . . .
C20_2 C 0.4596(4) 0.3094(10) 0.6266(6) 0.130(4) Uani 1 1 d . . . . .
C21_2 C 0.4376(5) 0.3997(11) 0.6323(5) 0.136(4) Uani 1 1 d . . . . .
C22_2 C 0.4587(5) 0.4647(11) 0.6863(6) 0.132(4) Uani 1 1 d . . . . .
C23_2 C 0.4356(4) 0.5517(10) 0.6910(5) 0.131(4) Uani 1 1 d . . . . .
H23_2 H 0.453283 0.600139 0.726299 0.158 Uiso 1 1 calc R U . . .
C24_2 C 0.3843(4) 0.5611(9) 0.6390(5) 0.138(4) Uani 1 1 d . . . . .
H24_2 H 0.365888 0.615984 0.644242 0.165 Uiso 1 1 calc R U . . .
C25_2 C 0.3601(5) 0.5002(10) 0.5842(5) 0.124(3) Uani 1 1 d . . . . .
C26_2 C 0.2698(4) 0.5647(9) 0.5563(5) 0.135(4) Uani 1 1 d . . . . .
C27_2 C 0.1660(4) 0.7494(10) 0.6204(6) 0.151(4) Uani 1 1 d . . . . .
C28_2 C 0.1142(5) 0.7608(10) 0.4751(6) 0.146(4) Uani 1 1 d . . . . .
C29_2 C 0.5147(6) 0.2984(13) 0.6887(7) 0.145(4) Uani 1 1 d . . . . .
C30_2 C 0.5147(5) 0.4577(13) 0.7440(7) 0.139(4) Uani 1 1 d . . . . .
C31_2 C 0.0896(5) 0.8437(12) 0.5810(6) 0.140(4) Uani 1 1 d . . . . .
C32_2 C 0.0943(5) 0.9397(12) 0.5699(7) 0.154(4) Uani 1 1 d . . . . .
C33_2 C 0.0639(6) 0.9965(12) 0.5966(9) 0.222(7) Uani 1 1 d . . . . .
H33_2 H 0.068917 1.061443 0.592619 0.267 Uiso 1 1 calc R U . . .
C34_2 C 0.0257(6) 0.9677(14) 0.6295(9) 0.206(7) Uani 1 1 d . . . . .
H34_2 H 0.002581 1.010761 0.642959 0.248 Uiso 1 1 calc R U . . .
C35_2 C 0.0219(6) 0.8716(14) 0.6428(8) 0.182(6) Uani 1 1 d . . . . .
H35_2 H -0.001673 0.850082 0.671136 0.219 Uiso 1 1 calc R U . . .
C36_2 C 0.0509(5) 0.8099(12) 0.6162(6) 0.150(4) Uani 1 1 d . . . . .
C37_2 C 0.1359(5) 0.9759(11) 0.5349(8) 0.172(5) Uani 1 1 d . . . . .
H37_2 H 0.146934 0.923194 0.505452 0.206 Uiso 1 1 calc R U . . .
C38_2 C 0.1837(5) 1.0058(11) 0.6054(8) 0.194(6) Uani 1 1 d . . . . .
H38A_2 H 0.212648 1.019359 0.582973 0.291 Uiso 1 1 calc R U . . .
H38B_2 H 0.193656 0.955546 0.645981 0.291 Uiso 1 1 calc R U . . .
H38C_2 H 0.175183 1.061503 0.632070 0.291 Uiso 1 1 calc R U . . .
C39_2 C 0.1197(5) 1.0537(10) 0.4746(7) 0.190(6) Uani 1 1 d . . . . .
H39A_2 H 0.147574 1.066810 0.449661 0.285 Uiso 1 1 calc R U . . .
H39B_2 H 0.112856 1.109245 0.503250 0.285 Uiso 1 1 calc R U . . .
H39C_2 H 0.088011 1.036120 0.431370 0.285 Uiso 1 1 calc R U . . .
C40_2 C 0.0472(4) 0.7038(11) 0.6280(6) 0.151(4) Uani 1 1 d . . . . .
H40_2 H 0.082922 0.676447 0.640605 0.181 Uiso 1 1 calc R U . . .
C41_2 C 0.0245(4) 0.6806(10) 0.6984(5) 0.165(5) Uani 1 1 d . . . . .
H41A_2 H -0.010199 0.708116 0.687046 0.248 Uiso 1 1 calc R U . . .
H41B_2 H 0.047230 0.705642 0.750233 0.248 Uiso 1 1 calc R U . . .
H41C_2 H 0.022022 0.613000 0.703006 0.248 Uiso 1 1 calc R U . . .
C42_2 C 0.0130(5) 0.6611(12) 0.5491(6) 0.234(8) Uani 1 1 d . . . . .
H42A_2 H 0.026233 0.678421 0.502906 0.351 Uiso 1 1 calc R U . . .
H42B_2 H -0.022692 0.683817 0.538561 0.351 Uiso 1 1 calc R U . . .
H42C_2 H 0.013458 0.593302 0.554577 0.351 Uiso 1 1 calc R U . . .
C43_2 C 0.5858(4) 0.3517(9) 0.7937(5) 0.139(4) Uani 1 1 d . . . . .
C44_2 C 0.6304(4) 0.3541(8) 0.7649(6) 0.129(4) Uani 1 1 d . . . . .
C45_2 C 0.6778(4) 0.3418(8) 0.8183(6) 0.134(4) Uani 1 1 d . . . . .
H45_2 H 0.707376 0.346204 0.798539 0.161 Uiso 1 1 calc R U . . .
C46_2 C 0.6854(4) 0.3229(8) 0.9011(6) 0.139(4) Uani 1 1 d . . . . .
H46_2 H 0.719123 0.313192 0.938158 0.167 Uiso 1 1 calc R U . . .
C47_2 C 0.6410(4) 0.3190(8) 0.9268(5) 0.135(4) Uani 1 1 d . . . . .
H47_2 H 0.645543 0.308932 0.983964 0.162 Uiso 1 1 calc R U . . .
C48_2 C 0.5933(4) 0.3281(8) 0.8789(5) 0.119(3) Uani 1 1 d . . . . .
C49_2 C 0.6223(4) 0.3780(9) 0.6720(5) 0.126(4) Uani 1 1 d . . . . .
H49_2 H 0.588150 0.351602 0.638747 0.151 Uiso 1 1 calc R U . . .
C50_2 C 0.6654(4) 0.3355(9) 0.6414(6) 0.161(4) Uani 1 1 d . . . . .
H50A_2 H 0.656333 0.341750 0.581294 0.242 Uiso 1 1 calc R U . . .
H50B_2 H 0.669200 0.269555 0.656403 0.242 Uiso 1 1 calc R U . . .
H50C_2 H 0.698224 0.367844 0.667042 0.242 Uiso 1 1 calc R U . . .
C51_2 C 0.6204(4) 0.4841(9) 0.6614(6) 0.149(4) Uani 1 1 d . . . . .
H51A_2 H 0.609259 0.499450 0.602487 0.223 Uiso 1 1 calc R U . . .
H51B_2 H 0.655100 0.510043 0.687089 0.223 Uiso 1 1 calc R U . . .
H51C_2 H 0.595680 0.510295 0.687959 0.223 Uiso 1 1 calc R U . . .
C52_2 C 0.5457(4) 0.3267(9) 0.9109(5) 0.127(4) Uani 1 1 d . . . . .
H52_2 H 0.514740 0.342523 0.863445 0.153 Uiso 1 1 calc R U . . .
C53_2 C 0.5365(4) 0.2306(9) 0.9407(7) 0.155(4) Uani 1 1 d . . . . .
H53A_2 H 0.503938 0.230348 0.955645 0.233 Uiso 1 1 calc R U . . .
H53B_2 H 0.565479 0.214039 0.989091 0.233 Uiso 1 1 calc R U . . .
H53C_2 H 0.534265 0.185286 0.896583 0.233 Uiso 1 1 calc R U . . .
C54_2 C 0.5495(4) 0.4001(10) 0.9783(6) 0.168(5) Uani 1 1 d . . . . .
H54A_2 H 0.555358 0.461348 0.957338 0.252 Uiso 1 1 calc R U . . .
H54B_2 H 0.578475 0.384848 1.026956 0.252 Uiso 1 1 calc R U . . .
H54C_2 H 0.516927 0.401030 0.993396 0.252 Uiso 1 1 calc R U . . .

loop_
_atom_site_aniso_label
_atom_site_aniso_U_11
_atom_site_aniso_U_22
_atom_site_aniso_U_33
_atom_site_aniso_U_23
_atom_site_aniso_U_13
_atom_site_aniso_U_12
C1_1 0.138(8) 0.233(13) 0.088(7) 0.020(7) 0.052(7) -0.002(8)
C2_1 0.122(8) 0.297(15) 0.093(7) 0.018(8) 0.052(7) 0.012(8)
C3_1 0.134(9) 0.282(16) 0.090(7) 0.013(8) 0.055(7) -0.002(9)
C4_1 0.131(8) 0.304(17) 0.093(8) -0.007(8) 0.051(7) 0.002(9)
C5_1 0.120(7) 0.252(13) 0.077(6) 0.007(7) 0.050(6) 0.011(7)
C6_1 0.148(8) 0.256(14) 0.082(7) -0.009(7) 0.055(7) 0.019(8)
C7_1 0.154(7) 0.195(11) 0.080(6) 0.027(6) 0.062(6) 0.016(8)
C8_1 0.132(7) 0.256(12) 0.061(5) -0.003(6) 0.048(5) 0.000(7)
C9_1 0.150(8) 0.228(13) 0.084(7) -0.002(7) 0.060(7) 0.009(9)
C10_1 0.154(8) 0.240(13) 0.061(5) 0.011(7) 0.037(6) 0.014(8)
C11_1 0.160(9) 0.235(13) 0.071(6) 0.006(7) 0.057(6) -0.007(8)
C12_1 0.138(7) 0.229(12) 0.059(5) 0.006(6) 0.037(5) 0.005(7)
C13_1 0.134(7) 0.234(12) 0.057(5) 0.015(6) 0.041(5) -0.004(7)
C14_1 0.130(6) 0.204(11) 0.067(5) 0.025(5) 0.046(5) -0.006(7)
C15_1 0.147(8) 0.233(14) 0.057(5) 0.020(6) 0.026(5) 0.005(8)
C16_1 0.163(9) 0.281(16) 0.071(6) 0.001(7) 0.058(6) 0.004(9)
C17_1 0.138(7) 0.217(12) 0.076(6) 0.023(6) 0.044(5) -0.006(8)
C18_1 0.131(7) 0.244(12) 0.059(5) 0.024(6) 0.042(5) 0.012(7)
C19_1 0.146(8) 0.250(13) 0.081(6) 0.001(7) 0.071(5) -0.017(7)
C20_1 0.170(9) 0.221(13) 0.076(5) -0.008(6) 0.064(5) -0.003(7)
C21_1 0.155(9) 0.276(15) 0.086(6) -0.006(7) 0.076(7) 0.000(9)
C22_1 0.151(9) 0.245(13) 0.106(7) -0.006(8) 0.078(6) -0.003(9)
C23_1 0.163(10) 0.243(14) 0.097(6) -0.006(8) 0.076(6) 0.018(9)
C24_1 0.151(9) 0.210(13) 0.089(6) -0.022(7) 0.062(6) -0.014(7)
C25_1 0.165(11) 0.279(16) 0.077(6) -0.020(8) 0.059(6) -0.001(9)
C26_1 0.120(8) 0.261(14) 0.072(5) -0.022(7) 0.041(5) -0.030(7)
C27_1 0.148(11) 0.286(18) 0.081(6) 0.008(9) 0.042(6) -0.020(9)
C28_1 0.152(11) 0.271(18) 0.076(6) -0.001(8) 0.037(7) -0.032(9)
C29_1 0.130(8) 0.295(15) 0.064(5) -0.001(7) 0.032(5) -0.020(8)
C30_1 0.132(9) 0.261(15) 0.065(5) -0.001(7) 0.035(5) 0.009(8)
C31_1 0.144(8) 0.228(13) 0.071(5) -0.002(6) 0.060(5) -0.013(7)
C32_1 0.167(9) 0.206(12) 0.065(4) 0.003(6) 0.049(5) -0.001(7)
C33_1 0.127(6) 0.217(11) 0.088(6) 0.015(6) 0.061(6) 0.004(7)
C36_1 0.127(7) 0.242(13) 0.080(6) 0.009(7) 0.056(6) 0.007(7)
B1_1 0.124(7) 0.189(13) 0.075(5) 0.008(6) 0.042(5) 0.001(8)
O1_2 0.147(6) 0.253(9) 0.070(3) -0.009(5) 0.040(4) -0.005(5)
O2_2 0.131(6) 0.287(11) 0.072(4) -0.016(5) 0.038(4) -0.010(6)
O3_2 0.161(6) 0.233(10) 0.061(3) -0.010(5) 0.044(4) -0.005(6)
O4_2 0.153(6) 0.251(10) 0.069(4) -0.019(5) 0.040(4) -0.006(6)
N1_2 0.131(6) 0.201(9) 0.055(4) 0.007(4) 0.035(4) -0.007(5)
N2_2 0.120(6) 0.248(11) 0.065(4) -0.016(5) 0.027(4) 0.001(6)
N3_2 0.139(6) 0.207(10) 0.060(4) 0.000(6) 0.031(4) -0.010(7)
C1_2 0.131(8) 0.245(14) 0.065(4) 0.016(6) 0.044(5) 0.005(7)
C2_2 0.101(7) 0.288(15) 0.058(4) -0.012(6) 0.036(4) -0.011(7)
C3_2 0.105(7) 0.273(14) 0.057(4) -0.004(6) 0.026(4) -0.002(7)
C4_2 0.099(6) 0.275(14) 0.056(4) -0.011(6) 0.026(4) -0.021(6)
C5_2 0.101(6) 0.264(13) 0.053(4) -0.005(6) 0.031(4) -0.014(6)
C6_2 0.125(8) 0.254(14) 0.058(4) -0.004(6) 0.029(5) -0.005(7)
C7_2 0.159(9) 0.219(14) 0.065(5) 0.006(6) 0.044(5) 0.007(8)
C8_2 0.139(9) 0.245(14) 0.055(5) -0.002(6) 0.032(5) 0.000(7)
C9_2 0.119(8) 0.266(13) 0.054(4) -0.012(6) 0.023(5) -0.008(7)
C10_2 0.126(7) 0.227(12) 0.060(4) -0.004(6) 0.037(5) -0.019(7)
C11_2 0.131(8) 0.230(13) 0.057(4) -0.008(6) 0.031(4) -0.022(7)
C12_2 0.131(8) 0.270(15) 0.061(5) -0.010(7) 0.028(5) 0.005(8)
C13_2 0.141(9) 0.245(14) 0.057(5) -0.008(7) 0.035(5) 0.002(8)
C14_2 0.110(7) 0.266(13) 0.062(5) -0.022(6) 0.034(4) -0.027(7)
C15_2 0.136(8) 0.214(12) 0.058(4) -0.003(6) 0.030(4) -0.026(7)
C16_2 0.140(7) 0.201(11) 0.060(4) -0.014(6) 0.048(4) -0.015(7)
C17_2 0.150(8) 0.197(11) 0.059(5) -0.003(6) 0.042(5) -0.013(7)
C18_2 0.170(9) 0.184(11) 0.064(5) -0.002(7) 0.044(5) -0.021(8)
C19_2 0.151(8) 0.203(11) 0.066(5) -0.025(6) 0.059(5) -0.017(7)
C20_2 0.143(8) 0.202(11) 0.061(5) -0.022(6) 0.055(5) -0.028(7)
C21_2 0.152(8) 0.211(11) 0.053(5) -0.019(6) 0.044(5) -0.011(7)
C22_2 0.147(8) 0.197(11) 0.062(5) -0.012(6) 0.049(5) -0.009(7)
C23_2 0.124(7) 0.216(12) 0.057(5) -0.016(7) 0.030(4) -0.001(7)
C24_2 0.120(7) 0.245(12) 0.054(5) -0.011(6) 0.035(4) -0.016(7)
C25_2 0.142(7) 0.185(10) 0.047(4) 0.009(6) 0.030(4) -0.016(7)
C26_2 0.111(7) 0.241(13) 0.062(4) 0.004(6) 0.037(4) -0.011(6)
C27_2 0.113(7) 0.275(14) 0.067(5) -0.018(7) 0.030(5) -0.016(7)
C28_2 0.138(9) 0.243(14) 0.060(5) -0.017(7) 0.033(5) -0.015(7)
C29_2 0.152(9) 0.234(13) 0.064(5) -0.023(7) 0.054(5) -0.007(8)
C30_2 0.153(8) 0.213(11) 0.061(5) -0.003(7) 0.048(5) -0.012(7)
C31_2 0.153(9) 0.201(11) 0.071(6) -0.012(8) 0.043(6) -0.011(8)
C32_2 0.183(10) 0.203(11) 0.098(7) -0.007(9) 0.078(7) 0.010(9)
C33_2 0.288(16) 0.241(14) 0.212(14) 0.014(12) 0.190(14) 0.051(12)
C34_2 0.230(14) 0.260(15) 0.176(13) 0.045(14) 0.134(11) 0.058(15)
C35_2 0.175(11) 0.265(14) 0.133(10) 0.025(12) 0.087(9) 0.047(12)
C36_2 0.144(9) 0.243(11) 0.076(6) 0.009(8) 0.053(6) 0.021(9)
C37_2 0.186(11) 0.233(15) 0.123(8) -0.001(9) 0.088(7) -0.009(10)
C38_2 0.202(12) 0.272(18) 0.121(8) 0.033(10) 0.068(7) -0.018(11)
C39_2 0.247(13) 0.236(15) 0.109(8) 0.009(8) 0.087(8) 0.012(11)
C40_2 0.125(8) 0.245(12) 0.083(6) 0.016(8) 0.031(5) -0.027(9)
C41_2 0.139(8) 0.289(15) 0.076(6) -0.003(7) 0.044(6) -0.021(9)
C42_2 0.221(13) 0.41(2) 0.082(6) -0.033(10) 0.064(8) -0.116(14)
C43_2 0.151(7) 0.210(12) 0.061(4) -0.020(6) 0.039(4) -0.003(8)
C44_2 0.146(7) 0.171(11) 0.074(5) -0.014(6) 0.042(5) -0.009(8)
C45_2 0.150(7) 0.181(12) 0.076(5) -0.013(7) 0.042(5) -0.008(8)
C46_2 0.147(7) 0.191(12) 0.089(5) -0.008(7) 0.049(6) 0.001(8)
C47_2 0.122(6) 0.221(13) 0.061(5) -0.010(6) 0.023(4) -0.015(8)
C48_2 0.123(6) 0.164(10) 0.071(5) -0.009(6) 0.031(4) 0.005(7)
C49_2 0.123(7) 0.192(11) 0.074(5) 0.018(7) 0.047(5) 0.009(8)
C50_2 0.142(8) 0.272(14) 0.091(6) 0.015(8) 0.067(6) 0.012(8)
C51_2 0.176(10) 0.197(11) 0.089(6) 0.006(8) 0.065(7) -0.009(10)
C52_2 0.127(7) 0.187(11) 0.075(5) -0.001(6) 0.042(5) -0.004(8)
C53_2 0.156(9) 0.207(11) 0.128(8) 0.037(8) 0.080(7) 0.016(8)
C54_2 0.139(8) 0.265(13) 0.117(8) -0.045(8) 0.065(7) 0.003(9)

loop_
_atom_type_symbol
_atom_type_description
_atom_type_scat_dispersion_real
_atom_type_scat_dispersion_imag
_atom_type_scat_source
C C 0.0022 0.0012 'International Tables Vol C Tables 4.2.6.8 and 6.1.1.4'
H H 0.0000 0.0000 'International Tables Vol C Tables 4.2.6.8 and 6.1.1.4'
B B 0.0008 0.0005 'International Tables Vol C Tables 4.2.6.8 and 6.1.1.4'
N N 0.0046 0.0025 'International Tables Vol C Tables 4.2.6.8 and 6.1.1.4'
O O 0.0081 0.0046 'International Tables Vol C Tables 4.2.6.8 and 6.1.1.4'

loop_
_geom_angle_atom_site_label_1
_geom_angle_atom_site_label_2
_geom_angle_atom_site_label_3
_geom_angle
_geom_angle_site_symmetry_1
_geom_angle_site_symmetry_3
_geom_angle_publ_flag
C2_1 C1_1 C36_1 117.8(13) . . ?
C2_1 C1_1 H1_1 121.1 . . ?
C36_1 C1_1 H1_1 121.1 . . ?
C1_1 C2_1 C3_1 122.9(14) . . ?
C1_1 C2_1 H2_1 118.5 . . ?
C3_1 C2_1 H2_1 118.5 . . ?
C4_1 C3_1 C2_1 119.7(14) . . ?
C4_1 C3_1 H3_1 120.2 . . ?
C2_1 C3_1 H3_1 120.2 . . ?
C3_1 C4_1 C5_1 118.6(15) . . ?
C3_1 C4_1 H4_1 120.7 . . ?
C5_1 C4_1 H4_1 120.7 . . ?
C36_1 C5_1 C4_1 124.8(15) . . ?
C36_1 C5_1 C6_1 117.8(13) . . ?
C4_1 C5_1 C6_1 117.1(13) . . ?
C5_1 C6_1 C7_1 116.8(13) . . ?
C5_1 C6_1 H6_1 121.6 . . ?
C7_1 C6_1 H6_1 121.6 . . ?
C8_1 C7_1 C6_1 124.7(14) . . ?
C8_1 C7_1 C9_1 119.9(13) . . ?
C6_1 C7_1 C9_1 114.6(13) . . ?
C7_1 C8_1 C12_1 123.5(13) . . ?
C7_1 C8_1 C33_1 117.1(12) . . ?
C12_1 C8_1 C33_1 118.2(12) . . ?
C10_1 C9_1 C7_1 114.6(13) . . ?
C10_1 C9_1 H9_1 122.7 . . ?
C7_1 C9_1 H9_1 122.7 . . ?
C9_1 C10_1 C11_1 123.6(14) . . ?
C9_1 C10_1 H10_1 118.2 . . ?
C11_1 C10_1 H10_1 118.2 . . ?
C10_1 C11_1 C12_1 122.4(13) . . ?
C10_1 C11_1 H11_1 118.8 . . ?
C12_1 C11_1 H11_1 118.8 . . ?
C8_1 C12_1 C11_1 113.3(13) . . ?
C8_1 C12_1 C13_1 125.3(13) . . ?
C11_1 C12_1 C13_1 121.2(13) . . ?
C15_1 C13_1 C12_1 123.3(12) . . ?
C15_1 C13_1 C14_1 118.0(12) . . ?
C12_1 C13_1 C14_1 118.6(11) . . ?
C18_1 C14_1 C13_1 118.4(11) . . ?
C18_1 C14_1 B1_1 123.3(11) . . ?
C13_1 C14_1 B1_1 118.1(12) . . ?
C16_1 C15_1 C13_1 123.1(12) . . ?
C16_1 C15_1 H15_1 118.5 . . ?
C13_1 C15_1 H15_1 118.5 . . ?
C17_1 C16_1 C15_1 117.4(12) . . ?
C17_1 C16_1 H16_1 121.3 . . ?
C15_1 C16_1 H16_1 121.3 . . ?
C16_1 C17_1 C18_1 122.6(13) . . ?
C16_1 C17_1 H17_1 118.7 . . ?
C18_1 C17_1 H17_1 118.7 . . ?
C14_1 C18_1 C17_1 120.2(12) . . ?
C14_1 C18_1 C19_1 117.9(12) . . ?
C17_1 C18_1 C19_1 121.7(13) . . ?
C21_1 C19_1 C18_1 123.8(13) . . ?
C21_1 C19_1 C20_1 116.4(13) . . ?
C18_1 C19_1 C20_1 119.7(14) . . ?
C32_1 C20_1 C24_1 123.4(12) . . ?
C32_1 C20_1 C19_1 120.7(12) . . ?
C24_1 C20_1 C19_1 115.9(13) . . ?
C22_1 C21_1 C19_1 126.7(14) . . ?
C22_1 C21_1 H21_1 116.6 . . ?
C19_1 C21_1 H21_1 116.6 . . ?
C21_1 C22_1 C23_1 119.0(14) . . ?
C21_1 C22_1 H22_1 120.5 . . ?
C23_1 C22_1 H22_1 120.5 . . ?
C22_1 C23_1 C24_1 118.7(13) . . ?
C22_1 C23_1 H23_1 120.7 . . ?
C24_1 C23_1 H23_1 120.7 . . ?
C25_1 C24_1 C23_1 121.7(13) . . ?
C25_1 C24_1 C20_1 115.8(14) . . ?
C23_1 C24_1 C20_1 122.5(13) . . ?
C26_1 C25_1 C24_1 122.8(13) . . ?
C26_1 C25_1 H25_1 118.6 . . ?
C24_1 C25_1 H25_1 118.6 . . ?
C25_1 C26_1 C31_1 120.4(12) . . ?
C25_1 C26_1 C27_1 120.5(13) . . ?
C31_1 C26_1 C27_1 119.1(14) . . ?
C28_1 C27_1 C26_1 118.0(15) . . ?
C28_1 C27_1 H27_1 121.0 . . ?
C26_1 C27_1 H27_1 121.0 . . ?
C27_1 C28_1 C29_1 124.0(14) . . ?
C27_1 C28_1 H28_1 118.0 . . ?
C29_1 C28_1 H28_1 118.0 . . ?
C30_1 C29_1 C28_1 119.9(13) . . ?
C30_1 C29_1 H29_1 120.1 . . ?
C28_1 C29_1 H29_1 120.1 . . ?
C29_1 C30_1 C31_1 119.8(12) . . ?
C29_1 C30_1 H30_1 120.1 . . ?
C31_1 C30_1 H30_1 120.1 . . ?
C32_1 C31_1 C26_1 119.3(13) . . ?
C32_1 C31_1 C30_1 121.6(11) . . ?
C26_1 C31_1 C30_1 119.1(12) . . ?
C20_1 C32_1 C31_1 117.7(11) . . ?
C20_1 C32_1 B1_1 115.4(10) . . ?
C31_1 C32_1 B1_1 126.9(12) . . ?
C36_1 C33_1 C8_1 114.9(11) . . ?
C36_1 C33_1 B1_1 132.0(12) . . ?
C8_1 C33_1 B1_1 111.9(10) . . ?
C5_1 C36_1 C33_1 127.4(14) . . ?
C5_1 C36_1 C1_1 115.7(13) . . ?
C33_1 C36_1 C1_1 116.0(12) . . ?
C14_1 B1_1 C33_1 117.4(10) . . ?
C14_1 B1_1 C32_1 115.2(10) . . ?
C33_1 B1_1 C32_1 127.2(10) . . ?
C11_2 N1_2 C25_2 123.3(10) . . ?
C11_2 N1_2 C26_2 115.0(9) . . ?
C25_2 N1_2 C26_2 121.3(9) . . ?
C27_2 N2_2 C28_2 126.6(11) . . ?
C27_2 N2_2 C31_2 116.6(9) . . ?
C28_2 N2_2 C31_2 116.2(10) . . ?
C29_2 N3_2 C43_2 118.2(14) . . ?
C29_2 N3_2 C30_2 129.4(14) . . ?
C43_2 N3_2 C30_2 112.2(11) . . ?
C26_2 C1_2 C2_2 116.5(10) . . ?
C26_2 C1_2 H1_2 121.8 . . ?
C2_2 C1_2 H1_2 121.8 . . ?
C3_2 C2_2 C1_2 121.4(9) . . ?
C3_2 C2_2 H2_2 119.3 . . ?
C1_2 C2_2 H2_2 119.3 . . ?
C2_2 C3_2 C4_2 123.4(11) . . ?
C2_2 C3_2 C27_2 119.3(10) . . ?
C4_2 C3_2 C27_2 117.1(10) . . ?
C6_2 C4_2 C3_2 124.5(11) . . ?
C6_2 C4_2 C5_2 118.5(9) . . ?
C3_2 C4_2 C5_2 116.8(10) . . ?
C26_2 C5_2 C9_2 124.2(11) . . ?
C26_2 C5_2 C4_2 117.7(9) . . ?
C9_2 C5_2 C4_2 118.0(10) . . ?
C4_2 C6_2 C7_2 123.2(12) . . ?
C4_2 C6_2 C28_2 119.5(10) . . ?
C7_2 C6_2 C28_2 117.3(10) . . ?
C8_2 C7_2 C6_2 117.7(11) . . ?
C8_2 C7_2 H7_2 121.2 . . ?
C6_2 C7_2 H7_2 121.2 . . ?
C7_2 C8_2 C9_2 122.2(10) . . ?
C7_2 C8_2 H8_2 118.9 . . ?
C9_2 C8_2 H8_2 118.9 . . ?
C8_2 C9_2 C5_2 120.2(12) . . ?
C8_2 C9_2 C10_2 122.6(10) . . ?
C5_2 C9_2 C10_2 116.0(10) . . ?
C12_2 C10_2 C11_2 122.7(13) . . ?
C12_2 C10_2 C9_2 122.2(11) . . ?
C11_2 C10_2 C9_2 114.9(11) . . ?
C10_2 C11_2 N1_2 126.5(13) . . ?
C10_2 C11_2 C15_2 116.1(11) . . ?
N1_2 C11_2 C15_2 116.8(10) . . ?
C10_2 C12_2 C13_2 121.0(12) . . ?
C10_2 C12_2 H12_2 119.5 . . ?
C13_2 C12_2 H12_2 119.5 . . ?
C14_2 C13_2 C12_2 117.3(11) . . ?
C14_2 C13_2 H13_2 121.4 . . ?
C12_2 C13_2 H13_2 121.4 . . ?
C13_2 C14_2 C15_2 123.2(13) . . ?
C13_2 C14_2 H14_2 118.4 . . ?
C15_2 C14_2 H14_2 118.4 . . ?
C14_2 C15_2 C11_2 118.6(11) . . ?
C14_2 C15_2 C16_2 123.4(13) . . ?
C11_2 C15_2 C16_2 116.6(11) . . ?
C17_2 C16_2 C18_2 120.1(13) . . ?
C17_2 C16_2 C15_2 121.1(14) . . ?
C18_2 C16_2 C15_2 118.6(12) . . ?
C16_2 C17_2 C21_2 122.6(13) . . ?
C16_2 C17_2 C25_2 123.0(12) . . ?
C21_2 C17_2 C25_2 113.4(12) . . ?
C19_2 C18_2 C16_2 115.2(12) . . ?
C19_2 C18_2 H18_2 122.4 . . ?
C16_2 C18_2 H18_2 122.4 . . ?
C20_2 C19_2 C18_2 125.3(13) . . ?
C20_2 C19_2 H19_2 117.4 . . ?
C18_2 C19_2 H19_2 117.4 . . ?
C19_2 C20_2 C21_2 122.4(13) . . ?
C19_2 C20_2 C29_2 125.4(14) . . ?
C21_2 C20_2 C29_2 112.0(12) . . ?
C22_2 C21_2 C20_2 125.8(13) . . ?
C22_2 C21_2 C17_2 121.3(14) . . ?
C20_2 C21_2 C17_2 112.6(12) . . ?
C21_2 C22_2 C23_2 124.3(14) . . ?
C21_2 C22_2 C30_2 122.5(14) . . ?
C23_2 C22_2 C30_2 112.7(13) . . ?
C24_2 C23_2 C22_2 114.5(12) . . ?
C24_2 C23_2 H23_2 122.7 . . ?
C22_2 C23_2 H23_2 122.7 . . ?
C25_2 C24_2 C23_2 125.0(13) . . ?
C25_2 C24_2 H24_2 117.5 . . ?
C23_2 C24_2 H24_2 117.5 . . ?
C24_2 C25_2 N1_2 126.9(13) . . ?
C24_2 C25_2 C17_2 120.9(12) . . ?
N1_2 C25_2 C17_2 111.6(11) . . ?
C5_2 C26_2 C1_2 123.5(11) . . ?
C5_2 C26_2 N1_2 118.3(9) . . ?
C1_2 C26_2 N1_2 118.0(9) . . ?
O1_2 C27_2 N2_2 121.5(12) . . ?
O1_2 C27_2 C3_2 121.2(11) . . ?
N2_2 C27_2 C3_2 117.3(9) . . ?
O2_2 C28_2 N2_2 123.6(12) . . ?
O2_2 C28_2 C6_2 122.0(9) . . ?
N2_2 C28_2 C6_2 114.1(11) . . ?
O3_2 C29_2 N3_2 125.3(16) . . ?
O3_2 C29_2 C20_2 114.5(15) . . ?
N3_2 C29_2 C20_2 120.2(15) . . ?
O4_2 C30_2 N3_2 122.2(15) . . ?
O4_2 C30_2 C22_2 128.0(16) . . ?
N3_2 C30_2 C22_2 109.3(13) . . ?
C32_2 C31_2 C36_2 119.7(14) . . ?
C32_2 C31_2 N2_2 121.2(12) . . ?
C36_2 C31_2 N2_2 119.1(14) . . ?
C33_2 C32_2 C31_2 118.3(14) . . ?
C33_2 C32_2 C37_2 121.6(16) . . ?
C31_2 C32_2 C37_2 119.9(14) . . ?
C32_2 C33_2 C34_2 124.2(18) . . ?
C32_2 C33_2 H33_2 117.9 . . ?
C34_2 C33_2 H33_2 117.9 . . ?
C33_2 C34_2 C35_2 117.4(17) . . ?
C33_2 C34_2 H34_2 121.3 . . ?
C35_2 C34_2 H34_2 121.3 . . ?
C36_2 C35_2 C34_2 121.3(17) . . ?
C36_2 C35_2 H35_2 119.4 . . ?
C34_2 C35_2 H35_2 119.4 . . ?
C35_2 C36_2 C31_2 118.7(17) . . ?
C35_2 C36_2 C40_2 123.0(14) . . ?
C31_2 C36_2 C40_2 118.2(13) . . ?
C39_2 C37_2 C32_2 115.4(12) . . ?
C39_2 C37_2 C38_2 109.3(13) . . ?
C32_2 C37_2 C38_2 109.9(10) . . ?
C39_2 C37_2 H37_2 107.3 . . ?
C32_2 C37_2 H37_2 107.3 . . ?
C38_2 C37_2 H37_2 107.3 . . ?
C37_2 C38_2 H38A_2 109.5 . . ?
C37_2 C38_2 H38B_2 109.5 . . ?
H38A_2 C38_2 H38B_2 109.5 . . ?
C37_2 C38_2 H38C_2 109.5 . . ?
H38A_2 C38_2 H38C_2 109.5 . . ?
H38B_2 C38_2 H38C_2 109.5 . . ?
C37_2 C39_2 H39A_2 109.5 . . ?
C37_2 C39_2 H39B_2 109.5 . . ?
H39A_2 C39_2 H39B_2 109.5 . . ?
C37_2 C39_2 H39C_2 109.5 . . ?
H39A_2 C39_2 H39C_2 109.5 . . ?
H39B_2 C39_2 H39C_2 109.5 . . ?
C42_2 C40_2 C41_2 108.8(9) . . ?
C42_2 C40_2 C36_2 109.4(11) . . ?
C41_2 C40_2 C36_2 111.9(12) . . ?
C42_2 C40_2 H40_2 108.9 . . ?
C41_2 C40_2 H40_2 108.9 . . ?
C36_2 C40_2 H40_2 108.9 . . ?
C40_2 C41_2 H41A_2 109.5 . . ?
C40_2 C41_2 H41B_2 109.5 . . ?
H41A_2 C41_2 H41B_2 109.5 . . ?
C40_2 C41_2 H41C_2 109.5 . . ?
H41A_2 C41_2 H41C_2 109.5 . . ?
H41B_2 C41_2 H41C_2 109.5 . . ?
C40_2 C42_2 H42A_2 109.5 . . ?
C40_2 C42_2 H42B_2 109.5 . . ?
H42A_2 C42_2 H42B_2 109.5 . . ?
C40_2 C42_2 H42C_2 109.5 . . ?
H42A_2 C42_2 H42C_2 109.5 . . ?
H42B_2 C42_2 H42C_2 109.5 . . ?
C44_2 C43_2 N3_2 121.1(8) . . ?
C44_2 C43_2 C48_2 117.7(10) . . ?
N3_2 C43_2 C48_2 121.0(9) . . ?
C45_2 C44_2 C43_2 119.8(9) . . ?
C45_2 C44_2 C49_2 122.2(9) . . ?
C43_2 C44_2 C49_2 117.9(9) . . ?
C44_2 C45_2 C46_2 122.6(10) . . ?
C44_2 C45_2 H45_2 118.7 . . ?
C46_2 C45_2 H45_2 118.7 . . ?
C45_2 C46_2 C47_2 116.2(10) . . ?
C45_2 C46_2 H46_2 121.9 . . ?
C47_2 C46_2 H46_2 121.9 . . ?
C48_2 C47_2 C46_2 125.2(9) . . ?
C48_2 C47_2 H47_2 117.4 . . ?
C46_2 C47_2 H47_2 117.4 . . ?
C47_2 C48_2 C43_2 118.2(9) . . ?
C47_2 C48_2 C52_2 123.2(8) . . ?
C43_2 C48_2 C52_2 118.2(9) . . ?
C50_2 C49_2 C51_2 111.2(9) . . ?
C50_2 C49_2 C44_2 110.9(8) . . ?
C51_2 C49_2 C44_2 109.0(9) . . ?
C50_2 C49_2 H49_2 108.6 . . ?
C51_2 C49_2 H49_2 108.6 . . ?
C44_2 C49_2 H49_2 108.6 . . ?
C49_2 C50_2 H50A_2 109.5 . . ?
C49_2 C50_2 H50B_2 109.5 . . ?
H50A_2 C50_2 H50B_2 109.5 . . ?
C49_2 C50_2 H50C_2 109.5 . . ?
H50A_2 C50_2 H50C_2 109.5 . . ?
H50B_2 C50_2 H50C_2 109.5 . . ?
C49_2 C51_2 H51A_2 109.5 . . ?
C49_2 C51_2 H51B_2 109.5 . . ?
H51A_2 C51_2 H51B_2 109.5 . . ?
C49_2 C51_2 H51C_2 109.5 . . ?
H51A_2 C51_2 H51C_2 109.5 . . ?
H51B_2 C51_2 H51C_2 109.5 . . ?
C53_2 C52_2 C48_2 111.4(9) . . ?
C53_2 C52_2 C54_2 111.3(9) . . ?
C48_2 C52_2 C54_2 112.0(9) . . ?
C53_2 C52_2 H52_2 107.3 . . ?
C48_2 C52_2 H52_2 107.3 . . ?
C54_2 C52_2 H52_2 107.3 . . ?
C52_2 C53_2 H53A_2 109.5 . . ?
C52_2 C53_2 H53B_2 109.5 . . ?
H53A_2 C53_2 H53B_2 109.5 . . ?
C52_2 C53_2 H53C_2 109.5 . . ?
H53A_2 C53_2 H53C_2 109.5 . . ?
H53B_2 C53_2 H53C_2 109.5 . . ?
C52_2 C54_2 H54A_2 109.5 . . ?
C52_2 C54_2 H54B_2 109.5 . . ?
H54A_2 C54_2 H54B_2 109.5 . . ?
C52_2 C54_2 H54C_2 109.5 . . ?
H54A_2 C54_2 H54C_2 109.5 . . ?
H54B_2 C54_2 H54C_2 109.5 . . ?

loop_
_geom_bond_atom_site_label_1
_geom_bond_atom_site_label_2
_geom_bond_distance
_geom_bond_site_symmetry_2
_geom_bond_publ_flag
C1_1 C2_1 1.370(13) . ?
C1_1 C36_1 1.502(16) . ?
C1_1 H1_1 0.9500 . ?
C2_1 C3_1 1.392(15) . ?
C2_1 H2_1 0.9500 . ?
C3_1 C4_1 1.358(17) . ?
C3_1 H3_1 0.9500 . ?
C4_1 C5_1 1.410(14) . ?
C4_1 H4_1 0.9500 . ?
C5_1 C36_1 1.343(15) . ?
C5_1 C6_1 1.425(16) . ?
C6_1 C7_1 1.428(14) . ?
C6_1 H6_1 0.9500 . ?
C7_1 C8_1 1.349(14) . ?
C7_1 C9_1 1.468(16) . ?
C8_1 C12_1 1.406(13) . ?
C8_1 C33_1 1.517(15) . ?
C9_1 C10_1 1.361(13) . ?
C9_1 H9_1 0.9500 . ?
C10_1 C11_1 1.377(14) . ?
C10_1 H10_1 0.9500 . ?
C11_1 C12_1 1.415(16) . ?
C11_1 H11_1 0.9500 . ?
C12_1 C13_1 1.422(15) . ?
C13_1 C15_1 1.388(13) . ?
C13_1 C14_1 1.442(15) . ?
C14_1 C18_1 1.384(14) . ?
C14_1 B1_1 1.478(14) . ?
C15_1 C16_1 1.386(14) . ?
C15_1 H15_1 0.9500 . ?
C16_1 C17_1 1.364(15) . ?
C16_1 H16_1 0.9500 . ?
C17_1 C18_1 1.394(13) . ?
C17_1 H17_1 0.9500 . ?
C18_1 C19_1 1.459(17) . ?
C19_1 C21_1 1.358(17) . ?
C19_1 C20_1 1.496(15) . ?
C20_1 C32_1 1.416(15) . ?
C20_1 C24_1 1.430(16) . ?
C21_1 C22_1 1.357(16) . ?
C21_1 H21_1 0.9500 . ?
C22_1 C23_1 1.400(14) . ?
C22_1 H22_1 0.9500 . ?
C23_1 C24_1 1.404(15) . ?
C23_1 H23_1 0.9500 . ?
C24_1 C25_1 1.402(15) . ?
C25_1 C26_1 1.383(16) . ?
C25_1 H25_1 0.9500 . ?
C26_1 C31_1 1.428(15) . ?
C26_1 C27_1 1.464(15) . ?
C27_1 C28_1 1.319(17) . ?
C27_1 H27_1 0.9500 . ?
C28_1 C29_1 1.424(16) . ?
C28_1 H28_1 0.9500 . ?
C29_1 C30_1 1.354(12) . ?
C29_1 H29_1 0.9500 . ?
C30_1 C31_1 1.437(15) . ?
C30_1 H30_1 0.9500 . ?
C31_1 C32_1 1.416(14) . ?
C32_1 B1_1 1.583(15) . ?
C33_1 C36_1 1.383(13) . ?
C33_1 B1_1 1.549(14) . ?
O1_2 C27_2 1.240(10) . ?
O2_2 C28_2 1.189(12) . ?
O3_2 C29_2 1.237(15) . ?
O4_2 C30_2 1.141(14) . ?
N1_2 C11_2 1.388(12) . ?
N1_2 C25_2 1.413(12) . ?
N1_2 C26_2 1.466(12) . ?
N2_2 C27_2 1.361(12) . ?
N2_2 C28_2 1.386(11) . ?
N2_2 C31_2 1.443(14) . ?
N3_2 C29_2 1.280(16) . ?
N3_2 C43_2 1.429(12) . ?
N3_2 C30_2 1.459(16) . ?
C1_2 C26_2 1.407(12) . ?
C1_2 C2_2 1.408(13) . ?
C1_2 H1_2 0.9500 . ?
C2_2 C3_2 1.333(12) . ?
C2_2 H2_2 0.9500 . ?
C3_2 C4_2 1.384(12) . ?
C3_2 C27_2 1.486(15) . ?
C4_2 C6_2 1.348(13) . ?
C4_2 C5_2 1.476(14) . ?
C5_2 C26_2 1.355(12) . ?
C5_2 C9_2 1.402(12) . ?
C6_2 C7_2 1.416(12) . ?
C6_2 C28_2 1.513(15) . ?
C7_2 C8_2 1.380(13) . ?
C7_2 H7_2 0.9500 . ?
C8_2 C9_2 1.389(13) . ?
C8_2 H8_2 0.9500 . ?
C9_2 C10_2 1.495(15) . ?
C10_2 C12_2 1.358(14) . ?
C10_2 C11_2 1.373(13) . ?
C11_2 C15_2 1.458(15) . ?
C12_2 C13_2 1.400(15) . ?
C12_2 H12_2 0.9500 . ?
C13_2 C14_2 1.362(12) . ?
C13_2 H13_2 0.9500 . ?
C14_2 C15_2 1.371(13) . ?
C14_2 H14_2 0.9500 . ?
C15_2 C16_2 1.480(14) . ?
C16_2 C17_2 1.326(14) . ?
C16_2 C18_2 1.438(14) . ?
C17_2 C21_2 1.471(14) . ?
C17_2 C25_2 1.484(14) . ?
C18_2 C19_2 1.400(13) . ?
C18_2 H18_2 0.9500 . ?
C19_2 C20_2 1.279(13) . ?
C19_2 H19_2 0.9500 . ?
C20_2 C21_2 1.444(15) . ?
C20_2 C29_2 1.553(16) . ?
C21_2 C22_2 1.315(15) . ?
C22_2 C23_2 1.410(14) . ?
C22_2 C30_2 1.538(16) . ?
C23_2 C24_2 1.409(12) . ?
C23_2 H23_2 0.9500 . ?
C24_2 C25_2 1.304(13) . ?
C24_2 H24_2 0.9500 . ?
C31_2 C32_2 1.406(16) . ?
C31_2 C36_2 1.427(16) . ?
C32_2 C33_2 1.325(16) . ?
C32_2 C37_2 1.503(16) . ?
C33_2 C34_2 1.367(17) . ?
C33_2 H33_2 0.9500 . ?
C34_2 C35_2 1.411(18) . ?
C34_2 H34_2 0.9500 . ?
C35_2 C36_2 1.344(17) . ?
C35_2 H35_2 0.9500 . ?
C36_2 C40_2 1.547(16) . ?
C37_2 C39_2 1.493(16) . ?
C37_2 C38_2 1.537(15) . ?
C37_2 H37_2 1.0000 . ?
C38_2 H38A_2 0.9800 . ?
C38_2 H38B_2 0.9800 . ?
C38_2 H38C_2 0.9800 . ?
C39_2 H39A_2 0.9800 . ?
C39_2 H39B_2 0.9800 . ?
C39_2 H39C_2 0.9800 . ?
C40_2 C42_2 1.515(14) . ?
C40_2 C41_2 1.525(12) . ?
C40_2 H40_2 1.0000 . ?
C41_2 H41A_2 0.9800 . ?
C41_2 H41B_2 0.9800 . ?
C41_2 H41C_2 0.9800 . ?
C42_2 H42A_2 0.9800 . ?
C42_2 H42B_2 0.9800 . ?
C42_2 H42C_2 0.9800 . ?
C43_2 C44_2 1.418(13) . ?
C43_2 C48_2 1.439(12) . ?
C44_2 C45_2 1.342(12) . ?
C44_2 C49_2 1.563(12) . ?
C45_2 C46_2 1.383(12) . ?
C45_2 H45_2 0.9500 . ?
C46_2 C47_2 1.386(12) . ?
C46_2 H46_2 0.9500 . ?
C47_2 C48_2 1.307(11) . ?
C47_2 H47_2 0.9500 . ?
C48_2 C52_2 1.528(12) . ?
C49_2 C50_2 1.527(12) . ?
C49_2 C51_2 1.537(14) . ?
C49_2 H49_2 1.0000 . ?
C50_2 H50A_2 0.9800 . ?
C50_2 H50B_2 0.9800 . ?
C50_2 H50C_2 0.9800 . ?
C51_2 H51A_2 0.9800 . ?
C51_2 H51B_2 0.9800 . ?
C51_2 H51C_2 0.9800 . ?
C52_2 C53_2 1.517(14) . ?
C52_2 C54_2 1.537(13) . ?
C52_2 H52_2 1.0000 . ?
C53_2 H53A_2 0.9800 . ?
C53_2 H53B_2 0.9800 . ?
C53_2 H53C_2 0.9800 . ?
C54_2 H54A_2 0.9800 . ?
C54_2 H54B_2 0.9800 . ?
C54_2 H54C_2 0.9800 . ?

loop_
_geom_torsion_atom_site_label_1
_geom_torsion_atom_site_label_2
_geom_torsion_atom_site_label_3
_geom_torsion_atom_site_label_4
_geom_torsion
_geom_torsion_site_symmetry_1
_geom_torsion_site_symmetry_2
_geom_torsion_site_symmetry_3
_geom_torsion_site_symmetry_4
_geom_torsion_publ_flag
C36_1 C1_1 C2_1 C3_1 -4.8(16) . . . . ?
C1_1 C2_1 C3_1 C4_1 2.9(19) . . . . ?
C2_1 C3_1 C4_1 C5_1 -3.1(19) . . . . ?
C3_1 C4_1 C5_1 C36_1 6.1(19) . . . . ?
C3_1 C4_1 C5_1 C6_1 179.8(12) . . . . ?
C36_1 C5_1 C6_1 C7_1 -13.5(15) . . . . ?
C4_1 C5_1 C6_1 C7_1 172.4(9) . . . . ?
C5_1 C6_1 C7_1 C8_1 11.2(16) . . . . ?
C5_1 C6_1 C7_1 C9_1 -179.3(9) . . . . ?
C6_1 C7_1 C8_1 C12_1 -171.4(11) . . . . ?
C9_1 C7_1 C8_1 C12_1 19.7(17) . . . . ?
C6_1 C7_1 C8_1 C33_1 -4.1(16) . . . . ?
C9_1 C7_1 C8_1 C33_1 -173.0(9) . . . . ?
C8_1 C7_1 C9_1 C10_1 -11.1(15) . . . . ?
C6_1 C7_1 C9_1 C10_1 178.8(9) . . . . ?
C7_1 C9_1 C10_1 C11_1 3.3(15) . . . . ?
C9_1 C10_1 C11_1 C12_1 -3.2(16) . . . . ?
C7_1 C8_1 C12_1 C11_1 -18.2(15) . . . . ?
C33_1 C8_1 C12_1 C11_1 174.7(9) . . . . ?
C7_1 C8_1 C12_1 C13_1 167.7(11) . . . . ?
C33_1 C8_1 C12_1 C13_1 0.5(15) . . . . ?
C10_1 C11_1 C12_1 C8_1 9.6(14) . . . . ?
C10_1 C11_1 C12_1 C13_1 -175.9(9) . . . . ?
C8_1 C12_1 C13_1 C15_1 -165.2(10) . . . . ?
C11_1 C12_1 C13_1 C15_1 21.0(15) . . . . ?
C8_1 C12_1 C13_1 C14_1 10.3(15) . . . . ?
C11_1 C12_1 C13_1 C14_1 -163.4(9) . . . . ?
C15_1 C13_1 C14_1 C18_1 -3.9(14) . . . . ?
C12_1 C13_1 C14_1 C18_1 -179.7(9) . . . . ?
C15_1 C13_1 C14_1 B1_1 -179.3(9) . . . . ?
C12_1 C13_1 C14_1 B1_1 4.9(14) . . . . ?
C12_1 C13_1 C15_1 C16_1 179.9(11) . . . . ?
C14_1 C13_1 C15_1 C16_1 4.3(16) . . . . ?
C13_1 C15_1 C16_1 C17_1 -3.0(17) . . . . ?
C15_1 C16_1 C17_1 C18_1 1.3(17) . . . . ?
C13_1 C14_1 C18_1 C17_1 2.3(15) . . . . ?
B1_1 C14_1 C18_1 C17_1 177.5(10) . . . . ?
C13_1 C14_1 C18_1 C19_1 178.8(9) . . . . ?
B1_1 C14_1 C18_1 C19_1 -6.1(15) . . . . ?
C16_1 C17_1 C18_1 C14_1 -1.0(16) . . . . ?
C16_1 C17_1 C18_1 C19_1 -177.4(10) . . . . ?
C14_1 C18_1 C19_1 C21_1 -161.4(10) . . . . ?
C17_1 C18_1 C19_1 C21_1 15.0(16) . . . . ?
C14_1 C18_1 C19_1 C20_1 21.8(14) . . . . ?
C17_1 C18_1 C19_1 C20_1 -161.8(9) . . . . ?
C21_1 C19_1 C20_1 C32_1 172.2(11) . . . . ?
C18_1 C19_1 C20_1 C32_1 -10.7(16) . . . . ?
C21_1 C19_1 C20_1 C24_1 -8.9(15) . . . . ?
C18_1 C19_1 C20_1 C24_1 168.2(10) . . . . ?
C18_1 C19_1 C21_1 C22_1 -173.8(10) . . . . ?
C20_1 C19_1 C21_1 C22_1 3.2(18) . . . . ?
C19_1 C21_1 C22_1 C23_1 1.3(18) . . . . ?
C21_1 C22_1 C23_1 C24_1 0.4(16) . . . . ?
C22_1 C23_1 C24_1 C25_1 176.6(10) . . . . ?
C22_1 C23_1 C24_1 C20_1 -7.0(18) . . . . ?
C32_1 C20_1 C24_1 C25_1 6.6(17) . . . . ?
C19_1 C20_1 C24_1 C25_1 -172.3(10) . . . . ?
C32_1 C20_1 C24_1 C23_1 -170.1(12) . . . . ?
C19_1 C20_1 C24_1 C23_1 11.0(17) . . . . ?
C23_1 C24_1 C25_1 C26_1 178.1(13) . . . . ?
C20_1 C24_1 C25_1 C26_1 1.4(18) . . . . ?
C24_1 C25_1 C26_1 C31_1 -5(2) . . . . ?
C24_1 C25_1 C26_1 C27_1 176.6(11) . . . . ?
C25_1 C26_1 C27_1 C28_1 -179.7(15) . . . . ?
C31_1 C26_1 C27_1 C28_1 2.3(19) . . . . ?
C26_1 C27_1 C28_1 C29_1 -2(2) . . . . ?
C27_1 C28_1 C29_1 C30_1 2(2) . . . . ?
C28_1 C29_1 C30_1 C31_1 -1.9(17) . . . . ?
C25_1 C26_1 C31_1 C32_1 1.7(18) . . . . ?
C27_1 C26_1 C31_1 C32_1 179.7(11) . . . . ?
C25_1 C26_1 C31_1 C30_1 179.7(12) . . . . ?
C27_1 C26_1 C31_1 C30_1 -2.3(16) . . . . ?
C29_1 C30_1 C31_1 C32_1 -179.9(10) . . . . ?
C29_1 C30_1 C31_1 C26_1 2.1(17) . . . . ?
C24_1 C20_1 C32_1 C31_1 -10.1(18) . . . . ?
C19_1 C20_1 C32_1 C31_1 168.7(10) . . . . ?
C24_1 C20_1 C32_1 B1_1 166.9(10) . . . . ?
C19_1 C20_1 C32_1 B1_1 -14.2(17) . . . . ?
C26_1 C31_1 C32_1 C20_1 5.7(16) . . . . ?
C30_1 C31_1 C32_1 C20_1 -172.3(11) . . . . ?
C26_1 C31_1 C32_1 B1_1 -171.0(11) . . . . ?
C30_1 C31_1 C32_1 B1_1 11.1(18) . . . . ?
C7_1 C8_1 C33_1 C36_1 -0.7(14) . . . . ?
C12_1 C8_1 C33_1 C36_1 167.3(9) . . . . ?
C7_1 C8_1 C33_1 B1_1 168.2(9) . . . . ?
C12_1 C8_1 C33_1 B1_1 -23.8(13) . . . . ?
C4_1 C5_1 C36_1 C33_1 -176.4(12) . . . . ?
C6_1 C5_1 C36_1 C33_1 10.0(18) . . . . ?
C4_1 C5_1 C36_1 C1_1 -7.8(17) . . . . ?
C6_1 C5_1 C36_1 C1_1 178.6(10) . . . . ?
C8_1 C33_1 C36_1 C5_1 -2.6(17) . . . . ?
B1_1 C33_1 C36_1 C5_1 -168.7(12) . . . . ?
C8_1 C33_1 C36_1 C1_1 -171.2(9) . . . . ?
B1_1 C33_1 C36_1 C1_1 22.7(17) . . . . ?
C2_1 C1_1 C36_1 C5_1 6.9(15) . . . . ?
C2_1 C1_1 C36_1 C33_1 176.9(9) . . . . ?
C18_1 C14_1 B1_1 C33_1 155.3(11) . . . . ?
C13_1 C14_1 B1_1 C33_1 -29.5(15) . . . . ?
C18_1 C14_1 B1_1 C32_1 -18.7(16) . . . . ?
C13_1 C14_1 B1_1 C32_1 156.5(10) . . . . ?
C36_1 C33_1 B1_1 C14_1 -155.5(12) . . . . ?
C8_1 C33_1 B1_1 C14_1 38.1(15) . . . . ?
C36_1 C33_1 B1_1 C32_1 18(2) . . . . ?
C8_1 C33_1 B1_1 C32_1 -148.7(12) . . . . ?
C20_1 C32_1 B1_1 C14_1 28.3(16) . . . . ?
C31_1 C32_1 B1_1 C14_1 -155.0(11) . . . . ?
C20_1 C32_1 B1_1 C33_1 -145.1(13) . . . . ?
C31_1 C32_1 B1_1 C33_1 32(2) . . . . ?
C26_2 C1_2 C2_2 C3_2 4.3(17) . . . . ?
C1_2 C2_2 C3_2 C4_2 -2.9(19) . . . . ?
C1_2 C2_2 C3_2 C27_2 -177.5(11) . . . . ?
C2_2 C3_2 C4_2 C6_2 180.0(12) . . . . ?
C27_2 C3_2 C4_2 C6_2 -5.3(18) . . . . ?
C2_2 C3_2 C4_2 C5_2 4.2(18) . . . . ?
C27_2 C3_2 C4_2 C5_2 179.0(10) . . . . ?
C6_2 C4_2 C5_2 C26_2 176.7(11) . . . . ?
C3_2 C4_2 C5_2 C26_2 -7.3(16) . . . . ?
C6_2 C4_2 C5_2 C9_2 -0.9(16) . . . . ?
C3_2 C4_2 C5_2 C9_2 175.1(11) . . . . ?
C3_2 C4_2 C6_2 C7_2 -178.1(12) . . . . ?
C5_2 C4_2 C6_2 C7_2 -2.4(18) . . . . ?
C3_2 C4_2 C6_2 C28_2 4.9(19) . . . . ?
C5_2 C4_2 C6_2 C28_2 -179.4(10) . . . . ?
C4_2 C6_2 C7_2 C8_2 4.1(18) . . . . ?
C28_2 C6_2 C7_2 C8_2 -178.9(11) . . . . ?
C6_2 C7_2 C8_2 C9_2 -2.4(18) . . . . ?
C7_2 C8_2 C9_2 C5_2 -0.8(19) . . . . ?
C7_2 C8_2 C9_2 C10_2 166.0(11) . . . . ?
C26_2 C5_2 C9_2 C8_2 -174.9(11) . . . . ?
C4_2 C5_2 C9_2 C8_2 2.5(17) . . . . ?
C26_2 C5_2 C9_2 C10_2 17.4(17) . . . . ?
C4_2 C5_2 C9_2 C10_2 -165.2(10) . . . . ?
C8_2 C9_2 C10_2 C12_2 -2.2(17) . . . . ?
C5_2 C9_2 C10_2 C12_2 165.2(10) . . . . ?
C8_2 C9_2 C10_2 C11_2 172.5(10) . . . . ?
C5_2 C9_2 C10_2 C11_2 -20.2(14) . . . . ?
C12_2 C10_2 C11_2 N1_2 179.2(10) . . . . ?
C9_2 C10_2 C11_2 N1_2 4.5(16) . . . . ?
C12_2 C10_2 C11_2 C15_2 -9.8(16) . . . . ?
C9_2 C10_2 C11_2 C15_2 175.5(9) . . . . ?
C25_2 N1_2 C11_2 C10_2 -158.6(11) . . . . ?
C26_2 N1_2 C11_2 C10_2 14.4(16) . . . . ?
C25_2 N1_2 C11_2 C15_2 30.5(15) . . . . ?
C26_2 N1_2 C11_2 C15_2 -156.5(9) . . . . ?
C11_2 C10_2 C12_2 C13_2 8.0(18) . . . . ?
C9_2 C10_2 C12_2 C13_2 -177.8(10) . . . . ?
C10_2 C12_2 C13_2 C14_2 -5.9(17) . . . . ?
C12_2 C13_2 C14_2 C15_2 6.9(17) . . . . ?
C13_2 C14_2 C15_2 C11_2 -9.3(17) . . . . ?
C13_2 C14_2 C15_2 C16_2 -175.5(10) . . . . ?
C10_2 C11_2 C15_2 C14_2 10.3(15) . . . . ?
N1_2 C11_2 C15_2 C14_2 -177.9(8) . . . . ?
C10_2 C11_2 C15_2 C16_2 177.4(8) . . . . ?
N1_2 C11_2 C15_2 C16_2 -10.7(15) . . . . ?
C14_2 C15_2 C16_2 C17_2 163.5(10) . . . . ?
C11_2 C15_2 C16_2 C17_2 -3.0(15) . . . . ?
C14_2 C15_2 C16_2 C18_2 -21.6(16) . . . . ?
C11_2 C15_2 C16_2 C18_2 172.0(10) . . . . ?
C18_2 C16_2 C17_2 C21_2 16.4(16) . . . . ?
C15_2 C16_2 C17_2 C21_2 -168.7(9) . . . . ?
C18_2 C16_2 C17_2 C25_2 -175.6(9) . . . . ?
C15_2 C16_2 C17_2 C25_2 -0.7(15) . . . . ?
C17_2 C16_2 C18_2 C19_2 -10.0(14) . . . . ?
C15_2 C16_2 C18_2 C19_2 175.0(8) . . . . ?
C16_2 C18_2 C19_2 C20_2 3.0(14) . . . . ?
C18_2 C19_2 C20_2 C21_2 -2.2(15) . . . . ?
C18_2 C19_2 C20_2 C29_2 -176.2(9) . . . . ?
C19_2 C20_2 C21_2 C22_2 -178.9(9) . . . . ?
C29_2 C20_2 C21_2 C22_2 -4.2(14) . . . . ?
C19_2 C20_2 C21_2 C17_2 7.1(13) . . . . ?
C29_2 C20_2 C21_2 C17_2 -178.2(8) . . . . ?
C16_2 C17_2 C21_2 C22_2 171.3(10) . . . . ?
C25_2 C17_2 C21_2 C22_2 2.3(13) . . . . ?
C16_2 C17_2 C21_2 C20_2 -14.4(14) . . . . ?
C25_2 C17_2 C21_2 C20_2 176.5(8) . . . . ?
C20_2 C21_2 C22_2 C23_2 -179.0(9) . . . . ?
C17_2 C21_2 C22_2 C23_2 -5.5(16) . . . . ?
C20_2 C21_2 C22_2 C30_2 9.0(16) . . . . ?
C17_2 C21_2 C22_2 C30_2 -177.5(9) . . . . ?
C21_2 C22_2 C23_2 C24_2 7.2(14) . . . . ?
C30_2 C22_2 C23_2 C24_2 180.0(7) . . . . ?
C22_2 C23_2 C24_2 C25_2 -6.5(14) . . . . ?
C23_2 C24_2 C25_2 N1_2 175.1(9) . . . . ?
C23_2 C24_2 C25_2 C17_2 4.0(14) . . . . ?
C11_2 N1_2 C25_2 C24_2 155.4(11) . . . . ?
C26_2 N1_2 C25_2 C24_2 -17.1(14) . . . . ?
C11_2 N1_2 C25_2 C17_2 -32.8(13) . . . . ?
C26_2 N1_2 C25_2 C17_2 154.7(8) . . . . ?
C16_2 C17_2 C25_2 C24_2 -170.5(9) . . . . ?
C21_2 C17_2 C25_2 C24_2 -1.5(13) . . . . ?
C16_2 C17_2 C25_2 N1_2 17.1(13) . . . . ?
C21_2 C17_2 C25_2 N1_2 -173.9(7) . . . . ?
C9_2 C5_2 C26_2 C1_2 -173.0(11) . . . . ?
C4_2 C5_2 C26_2 C1_2 9.6(18) . . . . ?
C9_2 C5_2 C26_2 N1_2 2.0(17) . . . . ?
C4_2 C5_2 C26_2 N1_2 -175.5(9) . . . . ?
C2_2 C1_2 C26_2 C5_2 -8.0(18) . . . . ?
C2_2 C1_2 C26_2 N1_2 177.0(10) . . . . ?
C11_2 N1_2 C26_2 C5_2 -17.7(14) . . . . ?
C25_2 N1_2 C26_2 C5_2 155.4(10) . . . . ?
C11_2 N1_2 C26_2 C1_2 157.5(10) . . . . ?
C25_2 N1_2 C26_2 C1_2 -29.4(14) . . . . ?
C28_2 N2_2 C27_2 O1_2 172.7(11) . . . . ?
C31_2 N2_2 C27_2 O1_2 1.6(18) . . . . ?
C28_2 N2_2 C27_2 C3_2 -10.2(18) . . . . ?
C31_2 N2_2 C27_2 C3_2 178.8(11) . . . . ?
C2_2 C3_2 C27_2 O1_2 -0.6(18) . . . . ?
C4_2 C3_2 C27_2 O1_2 -175.5(11) . . . . ?
C2_2 C3_2 C27_2 N2_2 -177.8(11) . . . . ?
C4_2 C3_2 C27_2 N2_2 7.3(17) . . . . ?
C27_2 N2_2 C28_2 O2_2 -177.5(13) . . . . ?
C31_2 N2_2 C28_2 O2_2 -6.5(19) . . . . ?
C27_2 N2_2 C28_2 C6_2 9.4(18) . . . . ?
C31_2 N2_2 C28_2 C6_2 -179.5(11) . . . . ?
C4_2 C6_2 C28_2 O2_2 -179.5(12) . . . . ?
C7_2 C6_2 C28_2 O2_2 3.4(19) . . . . ?
C4_2 C6_2 C28_2 N2_2 -6.3(17) . . . . ?
C7_2 C6_2 C28_2 N2_2 176.6(10) . . . . ?
C43_2 N3_2 C29_2 O3_2 2.1(18) . . . . ?
C30_2 N3_2 C29_2 O3_2 177.0(11) . . . . ?
C43_2 N3_2 C29_2 C20_2 -179.3(8) . . . . ?
C30_2 N3_2 C29_2 C20_2 -4.3(17) . . . . ?
C19_2 C20_2 C29_2 O3_2 -5.1(16) . . . . ?
C21_2 C20_2 C29_2 O3_2 -179.7(10) . . . . ?
C19_2 C20_2 C29_2 N3_2 176.0(10) . . . . ?
C21_2 C20_2 C29_2 N3_2 1.5(14) . . . . ?
C29_2 N3_2 C30_2 O4_2 -179.9(11) . . . . ?
C43_2 N3_2 C30_2 O4_2 -4.8(14) . . . . ?
C29_2 N3_2 C30_2 C22_2 7.8(15) . . . . ?
C43_2 N3_2 C30_2 C22_2 -177.0(7) . . . . ?
C21_2 C22_2 C30_2 O4_2 178.6(12) . . . . ?
C23_2 C22_2 C30_2 O4_2 5.8(15) . . . . ?
C21_2 C22_2 C30_2 N3_2 -9.7(13) . . . . ?
C23_2 C22_2 C30_2 N3_2 177.4(8) . . . . ?
C27_2 N2_2 C31_2 C32_2 96.3(13) . . . . ?
C28_2 N2_2 C31_2 C32_2 -75.7(15) . . . . ?
C27_2 N2_2 C31_2 C36_2 -82.7(13) . . . . ?
C28_2 N2_2 C31_2 C36_2 105.3(12) . . . . ?
C36_2 C31_2 C32_2 C33_2 3.4(19) . . . . ?
N2_2 C31_2 C32_2 C33_2 -175.7(12) . . . . ?
C36_2 C31_2 C32_2 C37_2 178.5(10) . . . . ?
N2_2 C31_2 C32_2 C37_2 -0.6(18) . . . . ?
C31_2 C32_2 C33_2 C34_2 -5(2) . . . . ?
C37_2 C32_2 C33_2 C34_2 -179.5(14) . . . . ?
C32_2 C33_2 C34_2 C35_2 6(3) . . . . ?
C33_2 C34_2 C35_2 C36_2 -7(3) . . . . ?
C34_2 C35_2 C36_2 C31_2 6(2) . . . . ?
C34_2 C35_2 C36_2 C40_2 -178.9(14) . . . . ?
C32_2 C31_2 C36_2 C35_2 -4.3(17) . . . . ?
N2_2 C31_2 C36_2 C35_2 174.8(10) . . . . ?
C32_2 C31_2 C36_2 C40_2 -179.5(10) . . . . ?
N2_2 C31_2 C36_2 C40_2 -0.5(14) . . . . ?
C33_2 C32_2 C37_2 C39_2 -45.5(19) . . . . ?
C31_2 C32_2 C37_2 C39_2 139.6(13) . . . . ?
C33_2 C32_2 C37_2 C38_2 78.7(18) . . . . ?
C31_2 C32_2 C37_2 C38_2 -96.3(15) . . . . ?
C35_2 C36_2 C40_2 C42_2 99.0(14) . . . . ?
C31_2 C36_2 C40_2 C42_2 -86.0(12) . . . . ?
C35_2 C36_2 C40_2 C41_2 -21.7(16) . . . . ?
C31_2 C36_2 C40_2 C41_2 153.4(9) . . . . ?
C29_2 N3_2 C43_2 C44_2 73.3(15) . . . . ?
C30_2 N3_2 C43_2 C44_2 -102.5(12) . . . . ?
C29_2 N3_2 C43_2 C48_2 -101.3(13) . . . . ?
C30_2 N3_2 C43_2 C48_2 82.9(13) . . . . ?
N3_2 C43_2 C44_2 C45_2 180.0(12) . . . . ?
C48_2 C43_2 C44_2 C45_2 -5.2(18) . . . . ?
N3_2 C43_2 C44_2 C49_2 4.1(18) . . . . ?
C48_2 C43_2 C44_2 C49_2 178.9(11) . . . . ?
C43_2 C44_2 C45_2 C46_2 2.7(19) . . . . ?
C49_2 C44_2 C45_2 C46_2 178.4(11) . . . . ?
C44_2 C45_2 C46_2 C47_2 -1.2(19) . . . . ?
C45_2 C46_2 C47_2 C48_2 2.8(19) . . . . ?
C46_2 C47_2 C48_2 C43_2 -5.5(19) . . . . ?
C46_2 C47_2 C48_2 C52_2 -177.8(12) . . . . ?
C44_2 C43_2 C48_2 C47_2 6.5(18) . . . . ?
N3_2 C43_2 C48_2 C47_2 -178.7(11) . . . . ?
C44_2 C43_2 C48_2 C52_2 179.2(10) . . . . ?
N3_2 C43_2 C48_2 C52_2 -6.1(18) . . . . ?
C45_2 C44_2 C49_2 C50_2 30.7(16) . . . . ?
C43_2 C44_2 C49_2 C50_2 -153.5(11) . . . . ?
C45_2 C44_2 C49_2 C51_2 -92.0(13) . . . . ?
C43_2 C44_2 C49_2 C51_2 83.7(13) . . . . ?
C47_2 C48_2 C52_2 C53_2 -69.5(14) . . . . ?
C43_2 C48_2 C52_2 C53_2 118.2(11) . . . . ?
C47_2 C48_2 C52_2 C54_2 55.8(16) . . . . ?
C43_2 C48_2 C52_2 C54_2 -116.5(11) . . . . ?
